data_7713190
loop_
_publ_author_name
'Mondal, Partha Pratim Pratim'
'Seal, Nilanjan'
'Singh, Manpreet'
'Neogi, Subhadip'

_publ_section_title
;
 Carboxamide functionality grafted entangled Co(II) framework as unique
 hydrogen-bond-donor catalyst in solvent-free tandem
 deacetalization-Knoevenagel condensation with pore-fitting-mediated
 size-selectivity
;
_journal_name_full 'Dalton Transactions'
_journal_paper_doi 10.1039/D3DT01053H
_journal_year 2023
_chemical_formula_moiety 'C25 H18 Co N4 O5, C3 H7 N O'
_chemical_formula_sum 'C28 H25 Co N5 O6'
_chemical_formula_weight 586.474
_space_group_crystal_system monoclinic
_space_group_IT_number 14
_space_group_name_Hall '-P 2ybc'
_space_group_name_H-M_alt 'P 1 21/c 1'
_symmetry_Int_Tables_number 14
_audit_creation_date 2023-05-03
_audit_creation_method
;
Olex2 1.5-dev
(compiled 2023.03.24 svn.rc9df729e for OlexSys, GUI svn.r6758)
;
_audit_update_record
;
2023-05-25 deposited with the CCDC.	2023-05-29 downloaded from the CCDC.
;
_cell_angle_alpha 90
_cell_angle_beta 99.579(4)
_cell_angle_gamma 90
_cell_formula_units_Z 4
_cell_length_a 10.7124(4)
_cell_length_b 21.0705(9)
_cell_length_c 12.0672(4)
_cell_measurement_reflns_used 5198
_cell_measurement_temperature 293(2)
_cell_measurement_theta_max 31.2420
_cell_measurement_theta_min 2.8470
_cell_volume 2685.78(18)
_computing_cell_refinement 'CrysAlisPro 1.171.39.35c (Rigaku OD, 2017)'
_computing_data_collection 'CrysAlisPro 1.171.39.35c (Rigaku OD, 2017)'
_computing_data_reduction 'CrysAlisPro 1.171.39.35c (Rigaku OD, 2017)'
_computing_molecular_graphics 'Olex2 1.5-dev (Dolomanov et al., 2009)'
_computing_publication_material 'Olex2 1.5-dev (Dolomanov et al., 2009)'
_computing_structure_refinement 'olex2.refine 1.5-dev (Bourhis et al., 2015)'
_computing_structure_solution 'ShelXT (Sheldrick, 2015)'
_diffrn_ambient_temperature 293(2)
_diffrn_measured_fraction_theta_full 0.9975
_diffrn_measured_fraction_theta_max 0.9975
_diffrn_measurement_details
;
List of Runs (angles in degrees, time in seconds):

  # Type    Start    End  Width  t~exp~   \w     \q     \k     \f   Frames
#--------------------------------------------------------------------------
  1  \w     18.00 113.10   0.30   15.00    --   29.89  54.00-150.00  317
  2  \w    -67.00  52.10   0.30   15.00    --   29.89  54.00 -30.00  397
  3  \w     93.00 118.20   0.30   15.00    --   29.89  54.00 -30.00   84
  4  \w    -69.00  -6.00   0.30   15.00    --   29.89  54.00-150.00  210
;
_diffrn_measurement_device 'two-circle diffractometer'
_diffrn_measurement_device_type 'XtaLAB Mini (ROW)'
_diffrn_measurement_method '\w scans'
_diffrn_radiation_type 'Mo K\a'
_diffrn_radiation_wavelength 0.71073
_diffrn_reflns_av_R_equivalents 0.0346
_diffrn_reflns_av_unetI/netI 0.0507
_diffrn_reflns_Laue_measured_fraction_full 0.9975
_diffrn_reflns_Laue_measured_fraction_max 0.9975
_diffrn_reflns_limit_h_max 13
_diffrn_reflns_limit_h_min -16
_diffrn_reflns_limit_k_max 31
_diffrn_reflns_limit_k_min -25
_diffrn_reflns_limit_l_max 18
_diffrn_reflns_limit_l_min -17
_diffrn_reflns_number 20283
_diffrn_reflns_point_group_measured_fraction_full 0.9975
_diffrn_reflns_point_group_measured_fraction_max 0.9975
_diffrn_reflns_theta_full 24.9991
_diffrn_reflns_theta_max 25.00
_diffrn_reflns_theta_min 2.55
_exptl_absorpt_coefficient_mu 0.691
_exptl_absorpt_correction_T_max 1.00000
_exptl_absorpt_correction_T_min 0.79852
_exptl_absorpt_correction_type multi-scan
_exptl_absorpt_process_details
;
CrysAlisPro 1.171.39.35c (Rigaku Oxford Diffraction, 2017)
Empirical absorption correction using spherical harmonics,
 implemented in SCALE3 ABSPACK scaling algorithm.
;
_exptl_crystal_colour red
_exptl_crystal_colour_primary red
_exptl_crystal_density_diffrn 1.450
_exptl_crystal_description needle
_exptl_crystal_F_000 1214.289
_exptl_crystal_size_max 0.14
_exptl_crystal_size_mid 0.09
_exptl_crystal_size_min 0.02
_refine_diff_density_max 1.2005
_refine_diff_density_min -0.5783
_refine_diff_density_rms 0.0857
_refine_ls_d_res_high 0.8409
_refine_ls_d_res_low 7.9988
_refine_ls_goodness_of_fit_ref 1.0528
_refine_ls_hydrogen_treatment constr
_refine_ls_matrix_type full
_refine_ls_number_constraints 56
_refine_ls_number_parameters 410
_refine_ls_number_reflns 4720
_refine_ls_number_restraints 82
_refine_ls_restrained_S_all 1.0429
_refine_ls_R_factor_all 0.0566
_refine_ls_R_factor_gt 0.0497
_refine_ls_shift/su_max 0.0008
_refine_ls_shift/su_mean 0.0001
_refine_ls_structure_factor_coef Fsqd
_refine_ls_weighting_details 'w=1/[\s^2^(Fo^2^)+(0.0811P)^2^+2.2767P] where P=(Fo^2^+2Fc^2^)/3'
_refine_ls_weighting_scheme calc
_refine_ls_wR_factor_gt 0.1290
_refine_ls_wR_factor_ref 0.1382
_reflns_Friedel_coverage 0.0
_reflns_limit_h_max 12
_reflns_limit_h_min -12
_reflns_limit_k_max 24
_reflns_limit_k_min 0
_reflns_limit_l_max 14
_reflns_limit_l_min 0
_reflns_number_gt 4119
_reflns_number_total 4720
_reflns_threshold_expression I>=2u(I)
_cod_data_source_file d3dt01053h2.cif
_cod_data_source_block CSMCRI-MOF-25
_cod_original_cell_volume 2685.78(17)
_cod_database_code 7713190
_olex2_refinement_description
;
1. Fixed Uiso
 At 1.2 times of:
  All C(H) groups, All N(H) groups
 At 1.5 times of:
  All C(H,H,H) groups
2. Restrained distances
 N00Z-C011 \\sim N0-C1
 with sigma of 0.02
 N00Z-C012 \\sim N0-C2
 with sigma of 0.02
 N00Z-C014 \\sim N0-C0
 with sigma of 0.02
 O013-C014 \\sim O0-C0
 with sigma of 0.02
 N00Z-O013 \\sim N0-O0
 with sigma of 0.04
 C011-C012 \\sim C1-C2
 with sigma of 0.04
 C011-C014 \\sim C1-C0
 with sigma of 0.04
 C012-C014 \\sim C2-C0
 with sigma of 0.04
3. Uiso/Uaniso restraints and constraints
C2 \\sim C014: within 2A with sigma of 0.001 and sigma for terminal atoms of
0.002 within 2A
C1 \\sim C011: within 2A with sigma of 0.001 and sigma for terminal atoms of
0.002 within 2A
C012 \\sim C0: within 2A with sigma of 0.001 and sigma for terminal atoms of
0.002 within 2A
4. Rigid body (RIGU) restrains
 O0, C0, N0, C1, C2
 with sigma for 1-2 distances of 0.004 and sigma for 1-3 distances of 0.004
 O013, N00Z, C011, C012, C014
 with sigma for 1-2 distances of 0.004 and sigma for 1-3 distances of 0.004
5. Others
 Fixed Sof: N00Z(0.6) C011(0.6) H01a(0.6) H01b(0.6) H01c(0.6) C012(0.6)
 H01d(0.6) H01e(0.6) H01f(0.6) O013(0.6) C014(0.6) H014(0.6) C0(0.4) H0(0.4)
 N0(0.4) C1(0.4) H1a(0.4) H1b(0.4) H1c(0.4) C2(0.4) H2a(0.4) H2b(0.4) H2c(0.4)
 O0(0.4)
6.a Aromatic/amide H refined with riding coordinates:
 N009(H009), N00A(H00A), C00D(H00D), C00E(H00E), C00H(H00H), C00I(H00I),
 C00J(H00J), C00K(H00K), C00M(H00M), C00N(H00N), C00P(H00P), C00R(H00R),
 C00U(H00U), C00V(H00V), C00W(H00W), C00X(H00X), C00Y(H00Y), C010(H010),
 C014(H014), C0(H0)
6.b Idealised Me refined as rotating group:
 C011(H01a,H01b,H01c), C012(H01d,H01e,H01f), C1(H1a,H1b,H1c), C2(H2a,H2b,H2c)
;
_olex2_submission_special_instructions 'No special instructions were received'
_oxdiff_exptl_absorpt_empirical_details
;
Empirical correction (ABSPACK) includes:
- Absorption correction using spherical harmonics
- Frame scaling
;

loop_
_space_group_symop_id
_space_group_symop_operation_xyz
1 x,y,z
2 -x,y+1/2,-z+1/2
3 -x,-y,-z
4 x,-y-1/2,z-1/2

loop_
_atom_site_label
_atom_site_type_symbol
_atom_site_fract_x
_atom_site_fract_y
_atom_site_fract_z
_atom_site_U_iso_or_equiv
_atom_site_adp_type
_atom_site_occupancy
_atom_site_refinement_flags_posn
_atom_site_refinement_flags_adp
_atom_site_refinement_flags_occupancy
_atom_site_disorder_group
Co01 Co -0.07100(3) 0.444186(16) 0.09714(3) 0.02188(15) Uani 1.000000 . . . .
O002 O 0.08400(17) 0.46112(10) -0.10733(15) 0.0291(4) Uani 1.000000 . . . .
O003 O 0.04713(17) 0.39194(9) 0.02307(15) 0.0293(4) Uani 1.000000 . . . .
O004 O 0.82033(19) 0.12451(10) -0.34872(17) 0.0358(5) Uani 1.000000 . . . .
O005 O 0.48677(18) 0.41937(10) 0.55064(16) 0.0371(5) Uani 1.000000 . . . .
O006 O 0.7515(2) 0.05027(9) -0.2442(2) 0.0378(5) Uani 1.000000 . . . .
N007 N 0.0652(2) 0.45049(10) 0.24734(18) 0.0242(5) Uani 1.000000 . . . .
N008 N 0.7822(2) 0.45114(11) 0.95023(19) 0.0271(5) Uani 1.000000 . . . .
N009 N 0.4662(2) 0.48363(11) 0.70113(19) 0.0299(5) Uani 1.000000 . . . .
H009 H 0.4174(2) 0.51245(11) 0.72088(19) 0.0359(6) Uiso 1.000000 R . . .
N00A N 0.3084(2) 0.48047(11) 0.55271(19) 0.0301(5) Uani 1.000000 . . . .
H00A H 0.2760(2) 0.50600(11) 0.59573(19) 0.0361(6) Uiso 1.000000 R . . .
C00B C 0.5737(2) 0.47027(13) 0.7787(2) 0.0264(6) Uani 1.000000 . . . .
C00C C 0.4265(2) 0.45709(15) 0.5966(2) 0.0267(6) Uani 1.000000 . . . .
C00D C 0.0434(3) 0.49380(14) 0.3245(2) 0.0308(6) Uani 1.000000 . . . .
H00D H -0.0299(3) 0.51807(14) 0.3094(2) 0.0370(7) Uiso 1.000000 R . . .
C00E C 0.2606(3) 0.42492(14) 0.3690(2) 0.0288(6) Uani 1.000000 . . . .
H00E H 0.3349(3) 0.40126(14) 0.3811(2) 0.0345(7) Uiso 1.000000 R . . .
C00F C 0.1947(2) 0.36328(13) -0.0937(2) 0.0289(6) Uani 1.000000 . . . .
C00G C 0.2342(2) 0.46866(13) 0.4487(2) 0.0268(6) Uani 1.000000 . . . .
C00H C 0.6723(3) 0.43014(14) 0.7629(2) 0.0289(6) Uani 1.000000 . . . .
H00H H 0.6704(3) 0.40869(14) 0.6952(2) 0.0347(7) Uiso 1.000000 R . . .
C00I C 0.1234(3) 0.50385(14) 0.4237(2) 0.0303(6) Uani 1.000000 . . . .
H00I H 0.1037(3) 0.53413(14) 0.4741(2) 0.0364(7) Uiso 1.000000 R . . .
C00J C 0.5829(3) 0.50052(15) 0.8833(2) 0.0321(6) Uani 1.000000 . . . .
H00J H 0.5196(3) 0.52812(15) 0.8971(2) 0.0386(8) Uiso 1.000000 R . . .
C00K C 0.6851(3) 0.48938(14) 0.9645(2) 0.0322(6) Uani 1.000000 . . . .
H00K H 0.6880(3) 0.50923(14) 1.0337(2) 0.0387(8) Uiso 1.000000 R . . .
C00L C 0.1014(2) 0.40912(13) -0.0576(2) 0.0251(6) Uani 1.000000 . . . .
C00M C 0.7735(3) 0.42275(13) 0.8498(2) 0.0292(6) Uani 1.000000 . . . .
H00M H 0.8395(3) 0.39639(13) 0.8378(2) 0.0351(7) Uiso 1.000000 R . . .
C00N C 0.1736(2) 0.41765(13) 0.2715(2) 0.0278(6) Uani 1.000000 . . . .
H00N H 0.1914(2) 0.38801(13) 0.2192(2) 0.0333(7) Uiso 1.000000 R . . .
C00O C 0.7493(3) 0.10540(14) -0.2820(2) 0.0300(6) Uani 1.000000 . . . .
C00P C 0.2624(3) 0.37969(15) -0.1782(3) 0.0394(7) Uani 1.000000 . . . .
H00P H 0.2475(3) 0.41855(15) -0.2145(3) 0.0473(9) Uiso 1.000000 R . . .
C00Q C 0.6554(3) 0.15215(14) -0.2493(2) 0.0319(6) Uani 1.000000 . . . .
C00R C 0.3519(3) 0.33866(15) -0.2088(3) 0.0421(8) Uani 1.000000 . . . .
H00R H 0.3964(3) 0.35068(15) -0.2653(3) 0.0505(9) Uiso 1.000000 R . . .
C00S C 0.4746(3) 0.23743(14) -0.1890(3) 0.0346(7) Uani 1.000000 . . . .
C00T C 0.3764(3) 0.28061(14) -0.1578(3) 0.0347(7) Uani 1.000000 . . . .
C00U C 0.2154(3) 0.30440(15) -0.0438(3) 0.0411(7) Uani 1.000000 . . . .
H00U H 0.1698(3) 0.29233(15) 0.0119(3) 0.0493(9) Uiso 1.000000 R . . .
C00V C 0.6144(3) 0.14767(14) -0.1459(2) 0.0343(7) Uani 1.000000 . . . .
H00V H 0.6457(3) 0.11537(14) -0.0965(2) 0.0412(8) Uiso 1.000000 R . . .
C00W C 0.5286(3) 0.19011(14) -0.1156(2) 0.0341(6) Uani 1.000000 . . . .
H00W H 0.5061(3) 0.18718(14) -0.0446(2) 0.0409(8) Uiso 1.000000 R . . .
C00X C 0.3037(3) 0.26302(15) -0.0760(3) 0.0418(8) Uani 1.000000 . . . .
H00X H 0.3149(3) 0.22310(15) -0.0430(3) 0.0502(9) Uiso 1.000000 R . . .
C00Y C 0.6048(3) 0.20011(17) -0.3218(3) 0.0482(9) Uani 1.000000 . . . .
H00Y H 0.6316(3) 0.20459(17) -0.3909(3) 0.0579(10) Uiso 1.000000 R . . .
N00Z N -0.0804(12) 0.2116(5) 0.0095(8) 0.0478(18) Uani 0.600000 D U P 1
C010 C 0.5152(3) 0.24133(18) -0.2929(3) 0.0514(9) Uani 1.000000 . . . .
H010 H 0.4811(3) 0.27239(18) -0.3439(3) 0.0617(11) Uiso 1.000000 R . . .
C011 C -0.1351(16) 0.2666(6) -0.0582(12) 0.062(2) Uani 0.600000 D U P 1
H01a H -0.072(2) 0.2847(18) -0.097(4) 0.094(3) Uiso 0.600000 GR . P 1
H01b H -0.206(4) 0.2529(8) -0.112(4) 0.094(3) Uiso 0.600000 GR . P 1
H01c H -0.162(5) 0.2980(14) -0.0096(14) 0.094(3) Uiso 0.600000 GR . P 1
C012 C -0.0143(10) 0.1658(5) -0.0433(8) 0.069(2) Uani 0.600000 D U P 1
H01d H -0.0710(16) 0.146(2) -0.104(3) 0.104(3) Uiso 0.600000 GR . P 1
H01e H 0.054(3) 0.1860(7) -0.073(4) 0.104(3) Uiso 0.600000 GR . P 1
H01f H 0.019(5) 0.1340(16) 0.0104(14) 0.104(3) Uiso 0.600000 GR . P 1
O013 O -0.0587(7) 0.1601(3) 0.1784(6) 0.101(2) Uani 0.600000 D U P 1
C014 C -0.0994(18) 0.2024(7) 0.1160(10) 0.091(3) Uani 0.600000 D U P 1
H014 H -0.1497(18) 0.2322(7) 0.1444(10) 0.110(4) Uiso 0.600000 R . P 1
C0 C 0.0249(16) 0.1605(8) -0.0014(14) 0.069(2) Uani 0.400000 D U P 2
H0 H 0.0296(16) 0.1554(8) -0.0772(14) 0.083(3) Uiso 0.400000 R . P 2
N0 N -0.0462(19) 0.2100(10) 0.0309(14) 0.065(5) Uani 0.400000 D U P 2
C1 C -0.120(3) 0.2515(11) -0.0563(19) 0.063(2) Uani 0.400000 D U P 2
H1a H -0.100(7) 0.2952(11) -0.039(4) 0.094(3) Uiso 0.400000 GR . P 2
H1b H -0.098(7) 0.242(3) -0.128(2) 0.094(3) Uiso 0.400000 GR . P 2
H1c H -0.209(3) 0.245(3) -0.058(6) 0.094(3) Uiso 0.400000 GR . P 2
C2 C -0.073(3) 0.2156(12) 0.1386(16) 0.092(3) Uani 0.400000 D U P 2
H2a H -0.105(10) 0.176(2) 0.161(4) 0.137(5) Uiso 0.400000 GR . P 2
H2b H 0.002(4) 0.227(5) 0.189(2) 0.137(5) Uiso 0.400000 GR . P 2
H2c H -0.136(8) 0.248(4) 0.140(3) 0.137(5) Uiso 0.400000 GR . P 2
O0 O 0.0792(11) 0.1248(5) 0.0641(9) 0.109(3) Uani 0.400000 D U P 2

loop_
_atom_site_aniso_label
_atom_site_aniso_U_11
_atom_site_aniso_U_22
_atom_site_aniso_U_33
_atom_site_aniso_U_12
_atom_site_aniso_U_13
_atom_site_aniso_U_23
Co01 0.0186(2) 0.0282(2) 0.0189(2) -0.00022(12) 0.00336(15) 0.00130(13)
O002 0.0291(10) 0.0299(10) 0.0285(10) 0.0024(8) 0.0054(8) -0.0002(8)
O003 0.0253(10) 0.0386(11) 0.0255(10) 0.0067(8) 0.0093(8) 0.0017(8)
O004 0.0321(11) 0.0429(12) 0.0358(11) 0.0088(9) 0.0155(9) -0.0003(9)
O005 0.0316(11) 0.0531(13) 0.0244(10) 0.0104(10) -0.0019(8) -0.0093(9)
O006 0.0291(11) 0.0327(12) 0.0519(14) 0.0016(8) 0.0080(10) -0.0013(9)
N007 0.0192(11) 0.0332(12) 0.0197(11) 0.0002(9) 0.0018(9) 0.0009(9)
N008 0.0220(11) 0.0383(13) 0.0202(11) -0.0010(9) 0.0010(9) 0.0016(9)
N009 0.0252(12) 0.0394(13) 0.0230(11) 0.0059(10) -0.0018(9) -0.0037(10)
N00A 0.0261(12) 0.0420(14) 0.0210(11) 0.0037(10) 0.0004(9) -0.0041(10)
C00B 0.0219(13) 0.0328(14) 0.0233(13) -0.0040(11) 0.0006(11) 0.0031(11)
C00C 0.0217(14) 0.0364(15) 0.0207(14) -0.0015(11) 0.0001(11) 0.0054(11)
C00D 0.0240(14) 0.0426(16) 0.0256(14) 0.0020(12) 0.0033(11) 0.0007(12)
C00E 0.0243(13) 0.0377(15) 0.0237(13) 0.0025(12) 0.0021(11) 0.0003(12)
C00F 0.0242(13) 0.0367(15) 0.0269(14) 0.0011(11) 0.0078(11) -0.0012(12)
C00G 0.0264(14) 0.0320(14) 0.0217(13) -0.0023(11) 0.0027(11) 0.0023(11)
C00H 0.0250(14) 0.0379(15) 0.0238(14) 0.0014(11) 0.0044(11) -0.0015(12)
C00I 0.0264(14) 0.0416(16) 0.0231(13) 0.0024(12) 0.0045(11) -0.0030(12)
C00J 0.0249(14) 0.0440(17) 0.0270(14) 0.0039(12) 0.0028(12) -0.0041(12)
C00K 0.0238(14) 0.0494(18) 0.0236(14) -0.0005(12) 0.0039(11) -0.0055(12)
C00L 0.0190(12) 0.0341(15) 0.0213(12) -0.0024(11) 0.0010(10) -0.0033(11)
C00M 0.0248(14) 0.0335(14) 0.0284(14) 0.0002(11) 0.0017(11) -0.0007(12)
C00N 0.0269(14) 0.0318(14) 0.0244(13) 0.0010(11) 0.0038(11) -0.0012(11)
C00O 0.0269(14) 0.0368(16) 0.0276(14) -0.0014(12) 0.0081(11) -0.0077(12)
C00P 0.0456(18) 0.0388(17) 0.0371(16) 0.0100(14) 0.0168(14) 0.0112(13)
C00Q 0.0285(14) 0.0357(15) 0.0329(15) -0.0002(12) 0.0095(12) -0.0014(12)
C00R 0.0477(19) 0.0440(18) 0.0421(17) 0.0104(14) 0.0290(15) 0.0096(14)
C00S 0.0330(15) 0.0385(16) 0.0351(16) 0.0045(12) 0.0137(13) 0.0014(13)
C00T 0.0312(15) 0.0395(16) 0.0350(15) 0.0056(13) 0.0109(12) -0.0002(13)
C00U 0.0425(17) 0.0449(18) 0.0408(17) 0.0072(14) 0.0215(14) 0.0093(14)
C00V 0.0360(16) 0.0367(16) 0.0315(15) 0.0039(12) 0.0089(13) 0.0026(12)
C00W 0.0391(16) 0.0360(16) 0.0302(15) 0.0029(13) 0.0144(13) 0.0018(12)
C00X 0.0451(18) 0.0398(17) 0.0458(18) 0.0111(14) 0.0228(15) 0.0106(14)
C00Y 0.052(2) 0.062(2) 0.0369(17) 0.0191(17) 0.0255(15) 0.0129(16)
N00Z 0.049(5) 0.034(3) 0.063(4) -0.004(3) 0.018(3) -0.005(2)
C010 0.061(2) 0.060(2) 0.0395(18) 0.0305(18) 0.0256(17) 0.0176(16)
C011 0.068(4) 0.046(6) 0.074(3) -0.005(3) 0.015(2) -0.006(3)
C012 0.063(6) 0.060(3) 0.089(6) -0.001(3) 0.026(3) -0.013(3)
O013 0.130(6) 0.087(4) 0.093(4) 0.019(3) 0.035(4) 0.031(3)
C014 0.130(7) 0.076(6) 0.077(4) 0.029(4) 0.045(3) 0.010(3)
C0 0.063(6) 0.060(3) 0.089(6) -0.001(3) 0.026(3) -0.013(3)
N0 0.075(11) 0.060(6) 0.067(6) 0.003(5) 0.029(4) -0.002(3)
C1 0.069(4) 0.047(6) 0.074(3) -0.005(3) 0.015(2) -0.006(3)
C2 0.130(7) 0.077(6) 0.077(4) 0.030(5) 0.045(3) 0.010(3)
O0 0.142(9) 0.081(5) 0.106(7) 0.036(5) 0.024(5) -0.009(4)

loop_
_atom_type_symbol
_atom_type_scat_dispersion_real
_atom_type_scat_dispersion_imag
_atom_type_scat_Cromer_Mann_a1
_atom_type_scat_Cromer_Mann_a2
_atom_type_scat_Cromer_Mann_a3
_atom_type_scat_Cromer_Mann_a4
_atom_type_scat_Cromer_Mann_b1
_atom_type_scat_Cromer_Mann_b2
_atom_type_scat_Cromer_Mann_b3
_atom_type_scat_Cromer_Mann_b4
_atom_type_scat_Cromer_Mann_c
_atom_type_scat_source
_atom_type_scat_dispersion_source
C 0.00347 0.00161 2.31000 1.02000 1.58860 0.86500 20.84390 10.20750 0.56870 51.65120 0.21560 'International Tables Volume C Table 6.1.1.4 (pp. 500-502)' 'Henke, Gullikson and Davis, At. Data and Nucl. Data Tables, 1993, 54, 2'
Co 0.35655 0.96576 12.28410 7.34090 4.00340 2.34880 4.27910 0.27840 13.53590 71.16920 1.01180 'International Tables Volume C Table 6.1.1.4 (pp. 500-502)' 'Henke, Gullikson and Davis, At. Data and Nucl. Data Tables, 1993, 54, 2'
H 0.00000 0.00000 0.49300 0.32291 0.14019 0.04081 10.51090 26.12570 3.14236 57.79970 0.00304 'International Tables Volume C Table 6.1.1.4 (pp. 500-502)' 'Henke, Gullikson and Davis, At. Data and Nucl. Data Tables, 1993, 54, 2'
N 0.00653 0.00323 12.21260 3.13220 2.01250 1.16630 0.00570 9.89330 28.99750 0.58260 -11.52900 'International Tables Volume C Table 6.1.1.4 (pp. 500-502)' 'Henke, Gullikson and Davis, At. Data and Nucl. Data Tables, 1993, 54, 2'
O 0.01158 0.00611 3.04850 2.28680 1.54630 0.86700 13.27710 5.70110 0.32390 32.90890 0.25080 'International Tables Volume C Table 6.1.1.4 (pp. 500-502)' 'Henke, Gullikson and Davis, At. Data and Nucl. Data Tables, 1993, 54, 2'

loop_
_geom_angle_atom_site_label_1
_geom_angle_atom_site_label_2
_geom_angle_atom_site_label_3
_geom_angle
_geom_angle_site_symmetry_1
_geom_angle_site_symmetry_3
_geom_angle_publ_flag
O003 Co01 O002 129.16(8) . 3_565 y
O004 Co01 O002 129.76(8) 4_466 3_565 y
O004 Co01 O003 101.00(8) 4_466 . y
N007 Co01 O002 86.02(8) . 3_565 y
N007 Co01 O003 91.13(8) . . y
N007 Co01 O004 96.82(8) . 4_466 y
N008 Co01 O002 86.25(8) 1_454 3_565 y
N008 Co01 O003 95.65(8) 1_454 . y
N008 Co01 O004 86.27(8) 1_454 4_466 y
N008 Co01 N007 171.90(9) 1_454 . y
C00L O002 Co01 148.24(18) . 3_565 ?
C00L O003 Co01 126.33(18) . . ?
C00O O004 Co01 114.60(19) . 4_665 ?
C00D N007 Co01 117.07(17) . . ?
C00N N007 Co01 126.71(18) . . ?
C00N N007 C00D 116.2(2) . . ?
C00K N008 Co01 113.90(18) . 1_656 ?
C00M N008 Co01 129.84(19) . 1_656 ?
C00M N008 C00K 116.3(2) . . ?
C00C N009 C00B 129.0(2) . . ?
C00G N00A C00C 129.2(2) . . ?
C00H C00B N009 126.5(2) . . ?
C00J C00B N009 116.2(2) . . ?
C00J C00B C00H 117.3(2) . . ?
N009 C00C O005 125.2(2) . . ?
N00A C00C O005 125.6(2) . . ?
N00A C00C N009 109.2(2) . . ?
C00I C00D N007 123.5(3) . . ?
C00N C00E C00G 118.3(3) . . ?
C00P C00F C00L 120.3(3) . . ?
C00U C00F C00L 121.1(2) . . ?
C00U C00F C00P 118.5(3) . . ?
C00E C00G N00A 126.1(2) . . ?
C00I C00G N00A 116.1(2) . . ?
C00I C00G C00E 117.8(2) . . ?
C00M C00H C00B 118.7(3) . . ?
C00G C00I C00D 119.8(3) . . ?
C00K C00J C00B 119.8(3) . . ?
C00J C00K N008 123.7(3) . . ?
O003 C00L O002 124.7(2) . . ?
C00F C00L O002 118.5(2) . . ?
C00F C00L O003 116.8(2) . . ?
C00H C00M N008 124.2(3) . . ?
C00E C00N N007 124.4(3) . . ?
O006 C00O O004 123.6(3) . . ?
C00Q C00O O004 117.2(3) . . ?
C00Q C00O O006 119.1(2) . . ?
C00R C00P C00F 120.6(3) . . ?
C00V C00Q C00O 120.9(3) . . ?
C00Y C00Q C00O 121.3(3) . . ?
C00Y C00Q C00V 117.8(3) . . ?
C00T C00R C00P 121.6(3) . . ?
C00W C00S C00T 120.9(3) . . ?
C010 C00S C00T 122.1(3) . . ?
C010 C00S C00W 117.0(3) . . ?
C00S C00T C00R 121.4(3) . . ?
C00X C00T C00R 117.5(3) . . ?
C00X C00T C00S 121.0(3) . . ?
C00X C00U C00F 120.6(3) . . ?
C00W C00V C00Q 121.2(3) . . ?
C00V C00W C00S 121.4(3) . . ?
C00U C00X C00T 120.9(3) . . ?
C010 C00Y C00Q 120.9(3) . . ?
C012 N00Z C011 117.9(9) . . ?
C014 N00Z C011 122.0(10) . . ?
C014 N00Z C012 119.9(10) . . ?
C00Y C010 C00S 121.5(3) . . ?
O013 C014 N00Z 127.5(13) . . ?
O0 C0 N0 121.8(16) . . ?
C1 N0 C0 119.6(15) . . ?
C2 N0 C0 122.6(16) . . ?
C2 N0 C1 116.5(17) . . ?

loop_
_geom_bond_atom_site_label_1
_geom_bond_atom_site_label_2
_geom_bond_distance
_geom_bond_site_symmetry_2
_geom_bond_publ_flag
Co01 O002 2.005(2) 3_565 y
Co01 O003 1.9972(18) . y
Co01 O004 2.0322(19) 4_466 y
Co01 N007 2.134(2) . y
Co01 N008 2.170(2) 1_454 y
O002 C00L 1.248(3) . ?
O003 C00L 1.267(3) . ?
O004 C00O 1.262(3) . ?
O005 C00C 1.215(3) . ?
O006 C00O 1.247(3) . ?
N007 C00D 1.352(4) . ?
N007 C00N 1.341(3) . ?
N008 C00K 1.350(4) . ?
N008 C00M 1.340(4) . ?
N009 C00B 1.387(3) . ?
N009 C00C 1.380(3) . ?
N00A C00C 1.379(3) . ?
N00A C00G 1.391(3) . ?
C00B C00H 1.391(4) . ?
C00B C00J 1.402(4) . ?
C00D C00I 1.367(4) . ?
C00E C00G 1.395(4) . ?
C00E C00N 1.382(4) . ?
C00F C00L 1.505(4) . ?
C00F C00P 1.390(4) . ?
C00F C00U 1.381(4) . ?
C00G C00I 1.390(4) . ?
C00H C00M 1.387(4) . ?
C00J C00K 1.363(4) . ?
C00O C00Q 1.506(4) . ?
C00P C00R 1.386(4) . ?
C00Q C00V 1.394(4) . ?
C00Q C00Y 1.387(4) . ?
C00R C00T 1.375(4) . ?
C00S C00T 1.486(4) . ?
C00S C00W 1.394(4) . ?
C00S C010 1.396(4) . ?
C00T C00X 1.405(4) . ?
C00U C00X 1.389(4) . ?
C00V C00W 1.375(4) . ?
C00Y C010 1.382(4) . ?
N00Z C011 1.481(11) . ?
N00Z C012 1.410(11) . ?
N00Z C014 1.348(14) . ?
O013 C014 1.201(15) . ?
C0 N0 1.386(18) . ?
C0 O0 1.173(16) . ?
N0 C1 1.489(18) . ?
N0 C2 1.38(2) . ?

loop_
_restr_equal_distance_atom_site_label_1
_restr_equal_distance_atom_site_label_2
_restr_equal_distance_site_symmetry_2
_restr_equal_distance_class_id
N00Z C011 1 1
N00Z C012 1 2
N00Z O013 1 5
N00Z C014 1 3
C011 C012 1 6
C011 C014 1 7
C012 C014 1 8
O013 C014 1 4
N0 C0 1 3
N0 C1 1 1
N0 C2 1 2
N0 O0 1 5
C1 C0 1 7
C1 C2 1 6
C2 C0 1 8
O0 C0 1 4

loop_
_restr_equal_distance_class_class_id
_restr_equal_distance_class_target_weight_param
_restr_equal_distance_class_average
_restr_equal_distance_class_esd
_restr_equal_distance_class_diff_max
1 0.0200 1.4850 0.0037 0.0037
2 0.0200 1.3967 0.0137 0.0137
3 0.0200 1.3669 0.0189 0.0189
4 0.0200 1.1871 0.0137 0.0137
5 0.0400 2.2628 0.0240 0.0240
6 0.0400 2.4601 0.0180 0.0180
7 0.0400 2.4803 0.0049 0.0049
8 0.0400 2.4084 0.0206 0.0206

loop_
_restr_U_similar_atom_site_label_1
_restr_U_similar_atom_site_label_2
_restr_U_similar_weight_param
C011 C1 0.0010
C012 C0 0.0010
C014 C2 0.0010

loop_
_restr_rigu_atom_site_label_1
_restr_rigu_atom_site_label_2
_restr_rigu_target_weight_param
_restr_rigu_u13_diff
_restr_rigu_u23_diff
_restr_rigu_u33_diff
N00Z C011 0.004000 0.001916 0.000810 -0.011372
N00Z C012 0.004000 -0.000644 -0.005245 -0.010802
N00Z O013 0.004000 0.006246 -0.006609 -0.005201
N00Z C014 0.004000 0.001264 0.002980 -0.004360
C011 C012 0.004000 0.014492 -0.008431 -0.005252
C011 C014 0.004000 -0.009911 -0.001274 0.002440
C012 C014 0.004000 0.017200 0.000003 0.003556
O013 C014 0.004000 -0.007734 -0.000960 -0.005234
C0 N0 0.004000 0.001923 -0.000085 -0.002217
C0 C1 0.004000 0.017067 -0.003031 0.007674
C0 C2 0.004000 0.013756 -0.000932 -0.001982
C0 O0 0.004000 0.003364 -0.006771 -0.003821
N0 C1 0.004000 -0.005424 0.003166 0.003345
N0 C2 0.004000 0.002661 -0.000846 -0.006307
N0 O0 0.004000 -0.002888 -0.010964 -0.006375
C1 C2 0.004000 -0.010521 -0.018904 0.001424
